data_2236949
loop_
_publ_author_name
'Altamura, Maria'
'Fedi, Valentina'
'Nannicini, Rossano'
'Paoli, Paola'
'Rossi, Patrizia'

_publ_section_title
;
 <i>N</i>-(2-Amino-5-chlorophenyl)-2-bromobenzenesulfonamide
;
_journal_coeditor_code LD2080
_journal_issue 12
_journal_name_full 'Acta Crystallographica Section E'
_journal_page_first o3308
_journal_page_last o3309
_journal_paper_doi 10.1107/S160053681204562X
_journal_volume 68
_journal_year 2012
_chemical_formula_iupac 'C12 H10 Br Cl N2 O2 S'
_chemical_formula_moiety 'C12 H10 Br Cl N2 O2 S'
_chemical_formula_sum 'C12 H10 Br Cl N2 O2 S'
_chemical_formula_weight 361.64
_chemical_name_systematic
;
<i>N</i>-(2-Amino-5-chlorophenyl)-2-bromobenzenesulfonamide
;
_space_group_IT_number 14
_space_group_name_Hall '-P 2ybc'
_symmetry_cell_setting monoclinic
_symmetry_space_group_name_Hall '-P 2ybc'
_symmetry_space_group_name_H-M 'P 1 21/c 1'
_atom_sites_solution_hydrogens geom
_atom_sites_solution_primary direct
_atom_sites_solution_secondary difmap
_audit_creation_method SHELXL-97
_cell_angle_alpha 90.00
_cell_angle_beta 100.750(10)
_cell_angle_gamma 90.00
_cell_formula_units_Z 4
_cell_length_a 13.6570(10)
_cell_length_b 14.361(2)
_cell_length_c 7.0829(9)
_cell_measurement_temperature 298
_cell_volume 1364.8(3)
_computing_cell_refinement
;
CrysAlis CCD (Oxford Diffraction, 2006)
;
_computing_data_collection
;
CrysAlis CCD (Oxford Diffraction, 2006)
;
_computing_data_reduction
;
CrysAlis RED (Oxford Diffraction, 2006)
;
_computing_molecular_graphics 'ORTEP-3 (Farrugia, 1997)'
_computing_publication_material 'PARST (Nardelli, 1995)'
_computing_structure_refinement 'SHELXL97 (Sheldrick, 2008)'
_computing_structure_solution 'SIR97 (Altomare <i>et al.</i>, 1999)'
_diffrn_ambient_temperature 298
_diffrn_detector_area_resol_mean 16.4547
_diffrn_measured_fraction_theta_full 0.970
_diffrn_measured_fraction_theta_max 0.821
_diffrn_measurement_device_type 'Oxford Diffraction Xcalibur3 CCD'
_diffrn_measurement_method '\w scans'
_diffrn_radiation_monochromator graphite
_diffrn_radiation_source 'Enhance (Mo) X-ray Source'
_diffrn_radiation_type MoK\a
_diffrn_radiation_wavelength 0.71069
_diffrn_reflns_av_R_equivalents 0.0282
_diffrn_reflns_av_sigmaI/netI 0.0526
_diffrn_reflns_limit_h_max 16
_diffrn_reflns_limit_h_min -16
_diffrn_reflns_limit_k_max 18
_diffrn_reflns_limit_k_min -17
_diffrn_reflns_limit_l_max 8
_diffrn_reflns_limit_l_min -8
_diffrn_reflns_number 6647
_diffrn_reflns_theta_full 25.00
_diffrn_reflns_theta_max 27.33
_diffrn_reflns_theta_min 4.52
_exptl_absorpt_coefficient_mu 3.358
_exptl_absorpt_correction_T_max 0.447
_exptl_absorpt_correction_T_min 0.365
_exptl_absorpt_correction_type multi-scan
_exptl_absorpt_process_details '(SADABS; Sheldrick, 1996)'
_exptl_crystal_colour colourless
_exptl_crystal_density_diffrn 1.760
_exptl_crystal_density_method 'not measured'
_exptl_crystal_description prismatic
_exptl_crystal_F_000 720
_exptl_crystal_size_max 0.32
_exptl_crystal_size_mid 0.26
_exptl_crystal_size_min 0.22
_refine_diff_density_max 0.322
_refine_diff_density_min -0.378
_refine_ls_extinction_method none
_refine_ls_goodness_of_fit_ref 0.937
_refine_ls_hydrogen_treatment mixed
_refine_ls_matrix_type full
_refine_ls_number_parameters 181
_refine_ls_number_reflns 2533
_refine_ls_number_restraints 0
_refine_ls_restrained_S_all 0.937
_refine_ls_R_factor_all 0.0720
_refine_ls_R_factor_gt 0.0379
_refine_ls_shift/su_max 0.000
_refine_ls_shift/su_mean 0.000
_refine_ls_structure_factor_coef Fsqd
_refine_ls_weighting_details 'calc w=1/[\s^2^(Fo^2^)+(0.0371P)^2^+0.0000P] where P=(Fo^2^+2Fc^2^)/3'
_refine_ls_weighting_scheme calc
_refine_ls_wR_factor_gt 0.0713
_refine_ls_wR_factor_ref 0.0818
_reflns_number_gt 1629
_reflns_number_total 2533
_reflns_threshold_expression I>2sigma(I)
_cod_data_source_file ld2080.cif
_cod_data_source_block I
_cod_original_sg_symbol_H-M 'P 21/c'
_cod_database_code 2236949
_cod_database_fobs_code 2236949

loop_
_symmetry_equiv_pos_as_xyz
'x, y, z'
'-x, y+1/2, -z+1/2'
'-x, -y, -z'
'x, -y-1/2, z-1/2'

loop_
_atom_site_type_symbol
_atom_site_label
_atom_site_fract_x
_atom_site_fract_y
_atom_site_fract_z
_atom_site_U_iso_or_equiv
_atom_site_adp_type
_atom_site_calc_flag
_atom_site_refinement_flags
_atom_site_occupancy
_atom_site_symmetry_multiplicity
O O1 0.09409(17) 0.35073(16) 0.8889(4) 0.0597(7) Uani d . 1 1
O O2 0.11627(17) 0.51070(16) 1.0184(3) 0.0530(6) Uani d . 1 1
S S1 0.13873(6) 0.44073(6) 0.88946(13) 0.0402(2) Uani d . 1 1
Cl Cl1 0.37936(7) 0.67877(7) 0.45078(14) 0.0597(3) Uani d . 1 1
Br Br1 0.26467(3) 0.30924(3) 0.61701(6) 0.0772(2) Uani d . 1 1
C C1 0.2700(2) 0.4257(2) 0.9480(5) 0.0353(8) Uani d . 1 1
C C2 0.3192(3) 0.4646(2) 1.1197(5) 0.0501(9) Uani d . 1 1
H H2 0.2842 0.5022 1.1912 0.060 Uiso calc R 1 1
C C3 0.4190(3) 0.4482(3) 1.1847(6) 0.0648(11) Uani d . 1 1
H H3 0.4509 0.4743 1.3000 0.078 Uiso calc R 1 1
C C4 0.4715(3) 0.3937(3) 1.0807(6) 0.0626(11) Uani d . 1 1
H H4 0.5389 0.3829 1.1258 0.075 Uiso calc R 1 1
C C5 0.4252(3) 0.3548(2) 0.9097(6) 0.0527(10) Uani d . 1 1
H H5 0.4611 0.3183 0.8380 0.063 Uiso calc R 1 1
C C6 0.3248(2) 0.3706(2) 0.8458(5) 0.0419(8) Uani d . 1 1
C C7 0.1417(2) 0.5706(2) 0.6229(4) 0.0313(7) Uani d . 1 1
C C8 0.2332(2) 0.5803(2) 0.5710(4) 0.0362(8) Uani d . 1 1
H H8 0.2742 0.5286 0.5697 0.043 Uiso calc R 1 1
C C9 0.2643(2) 0.6666(2) 0.5209(5) 0.0373(8) Uani d . 1 1
C C10 0.2038(3) 0.7433(2) 0.5235(4) 0.0398(8) Uani d . 1 1
H H10 0.2252 0.8016 0.4911 0.048 Uiso calc R 1 1
C C11 0.1118(2) 0.7335(2) 0.5742(4) 0.0391(8) Uani d . 1 1
H H11 0.0712 0.7854 0.5745 0.047 Uiso calc R 1 1
C C12 0.0789(2) 0.6470(2) 0.6248(4) 0.0292(7) Uani d . 1 1
N N1 0.1089(2) 0.48048(18) 0.6746(4) 0.0380(7) Uani d . 1 1
H HN1 0.091(2) 0.443(2) 0.595(5) 0.046 Uiso d . 1 1
N N2 -0.0166(2) 0.6362(2) 0.6676(4) 0.0428(8) Uani d . 1 1
H HN2A -0.045(3) 0.689(2) 0.687(5) 0.051 Uiso d . 1 1
H HN2B -0.021(3) 0.597(2) 0.750(5) 0.051 Uiso d . 1 1

loop_
_atom_site_aniso_label
_atom_site_aniso_U_11
_atom_site_aniso_U_22
_atom_site_aniso_U_33
_atom_site_aniso_U_12
_atom_site_aniso_U_13
_atom_site_aniso_U_23
O1 0.0480(14) 0.0428(15) 0.088(2) -0.0138(13) 0.0117(13) 0.0216(13)
O2 0.0536(15) 0.0621(16) 0.0470(15) 0.0154(13) 0.0193(12) -0.0013(12)
S1 0.0373(5) 0.0376(5) 0.0473(5) -0.0003(4) 0.0122(4) 0.0064(4)
Cl1 0.0463(6) 0.0695(7) 0.0655(7) -0.0078(5) 0.0160(5) 0.0115(5)
Br1 0.0876(4) 0.0665(3) 0.0700(3) 0.0282(2) -0.0049(2) -0.0302(2)
C1 0.0377(19) 0.0259(18) 0.043(2) -0.0002(15) 0.0094(16) 0.0059(14)
C2 0.053(2) 0.052(2) 0.044(2) 0.008(2) 0.0050(18) -0.0004(17)
C3 0.062(3) 0.071(3) 0.054(3) 0.001(2) -0.009(2) -0.006(2)
C4 0.042(2) 0.065(3) 0.077(3) 0.006(2) 0.003(2) 0.012(2)
C5 0.048(2) 0.051(2) 0.062(3) 0.009(2) 0.016(2) 0.0096(19)
C6 0.044(2) 0.033(2) 0.049(2) 0.0027(17) 0.0091(17) 0.0018(15)
C7 0.0335(19) 0.0278(18) 0.0318(18) -0.0037(16) 0.0040(14) 0.0002(13)
C8 0.040(2) 0.0309(19) 0.038(2) 0.0035(16) 0.0072(15) 0.0028(14)
C9 0.0369(19) 0.043(2) 0.0308(19) -0.0014(17) 0.0046(14) 0.0013(14)
C10 0.052(2) 0.032(2) 0.034(2) -0.0057(18) 0.0023(17) 0.0065(14)
C11 0.048(2) 0.034(2) 0.0329(19) 0.0083(18) 0.0013(16) -0.0009(14)
C12 0.0305(18) 0.0313(18) 0.0250(17) 0.0009(16) 0.0029(13) -0.0030(13)
N1 0.0424(17) 0.0304(16) 0.0391(17) -0.0034(14) 0.0021(13) -0.0018(12)
N2 0.0429(19) 0.040(2) 0.046(2) 0.0065(16) 0.0081(15) -0.0001(14)

loop_
_atom_type_symbol
_atom_type_description
_atom_type_scat_dispersion_real
_atom_type_scat_dispersion_imag
_atom_type_scat_source
C C 0.0033 0.0016 'International Tables Vol C Tables 4.2.6.8 and 6.1.1.4'
H H 0.0000 0.0000 'International Tables Vol C Tables 4.2.6.8 and 6.1.1.4'
N N 0.0061 0.0033 'International Tables Vol C Tables 4.2.6.8 and 6.1.1.4'
O O 0.0106 0.0060 'International Tables Vol C Tables 4.2.6.8 and 6.1.1.4'
S S 0.1246 0.1234 'International Tables Vol C Tables 4.2.6.8 and 6.1.1.4'
Cl Cl 0.1484 0.1585 'International Tables Vol C Tables 4.2.6.8 and 6.1.1.4'
Br Br -0.2901 2.4595 'International Tables Vol C Tables 4.2.6.8 and 6.1.1.4'

loop_
_geom_angle_atom_site_label_1
_geom_angle_atom_site_label_2
_geom_angle_atom_site_label_3
_geom_angle
O1 S1 O2 119.70(16)
O1 S1 N1 106.66(16)
O2 S1 N1 108.00(14)
O1 S1 C1 107.58(14)
O2 S1 C1 105.30(15)
N1 S1 C1 109.34(15)
C6 C1 C2 117.8(3)
C6 C1 S1 124.6(3)
C2 C1 S1 117.2(3)
C3 C2 C1 120.7(3)
C3 C2 H2 119.7
C1 C2 H2 119.7
C4 C3 C2 120.4(4)
C4 C3 H3 119.8
C2 C3 H3 119.8
C3 C4 C5 120.4(4)
C3 C4 H4 119.8
C5 C4 H4 119.8
C4 C5 C6 119.1(3)
C4 C5 H5 120.4
C6 C5 H5 120.4
C5 C6 C1 121.6(3)
C5 C6 Br1 116.7(3)
C1 C6 Br1 121.6(2)
C8 C7 C12 121.0(3)
C8 C7 N1 120.0(3)
C12 C7 N1 119.0(3)
C7 C8 C9 119.9(3)
C7 C8 H8 120.0
C9 C8 H8 120.0
C8 C9 C10 120.1(3)
C8 C9 Cl1 120.1(3)
C10 C9 Cl1 119.8(3)
C11 C10 C9 120.0(3)
C11 C10 H10 120.0
C9 C10 H10 120.0
C10 C11 C12 120.9(3)
C10 C11 H11 119.6
C12 C11 H11 119.6
C11 C12 C7 118.1(3)
C11 C12 N2 120.9(3)
C7 C12 N2 120.9(3)
C7 N1 S1 121.7(2)
C7 N1 HN1 120(3)
S1 N1 HN1 115(3)
C12 N2 HN2A 114(2)
C12 N2 HN2B 116(3)
HN2A N2 HN2B 112(3)

loop_
_geom_bond_atom_site_label_1
_geom_bond_atom_site_label_2
_geom_bond_distance
O1 S1 1.429(2)
O2 S1 1.429(2)
S1 N1 1.605(3)
S1 C1 1.776(3)
Cl1 C9 1.743(3)
Br1 C6 1.892(3)
C1 C6 1.383(4)
C1 C2 1.392(4)
C2 C3 1.375(5)
C2 H2 0.9300
C3 C4 1.366(5)
C3 H3 0.9300
C4 C5 1.377(5)
C4 H4 0.9300
C5 C6 1.380(4)
C5 H5 0.9300
C7 C8 1.375(4)
C7 C12 1.395(4)
C7 N1 1.438(4)
C8 C9 1.377(4)
C8 H8 0.9300
C9 C10 1.379(4)
C10 C11 1.376(4)
C10 H10 0.9300
C11 C12 1.390(4)
C11 H11 0.9300
C12 N2 1.402(4)
N1 HN1 0.78(3)
N2 HN2A 0.87(3)
N2 HN2B 0.82(3)

loop_
_geom_hbond_atom_site_label_D
_geom_hbond_atom_site_label_H
_geom_hbond_atom_site_label_A
_geom_hbond_site_symmetry_D
_geom_hbond_site_symmetry_H
_geom_hbond_site_symmetry_A
_geom_hbond_distance_DH
_geom_hbond_distance_HA
_geom_hbond_distance_DA
_geom_hbond_angle_DHA
_geom_hbond_publ_flag
N1 HN1 N2 1_555 1_555 3_566 0.78(3) 2.26(3) 3.022(4) 166(3) yes
N2 HN2A O1 1_555 1_555 2_556 0.87(3) 2.45(3) 3.258(4) 154(3) yes

loop_
_geom_torsion_atom_site_label_1
_geom_torsion_atom_site_label_2
_geom_torsion_atom_site_label_3
_geom_torsion_atom_site_label_4
_geom_torsion_site_symmetry_1
_geom_torsion_site_symmetry_2
_geom_torsion_site_symmetry_3
_geom_torsion_site_symmetry_4
_geom_torsion
_geom_torsion_publ_flag
HN1 N1 S1 C1 1_555 1_555 1_555 1_555 97(3) yes
HN1 N1 S1 O1 1_555 1_555 1_555 1_555 -19(3) yes
C7 N1 S1 O2 1_555 1_555 1_555 1_555 50.2(3) yes
C6 C1 S1 N1 1_555 1_555 1_555 1_555 -57.7(3) yes
C6 C1 S1 O1 1_555 1_555 1_555 1_555 57.8(3) yes

loop_
_cod_related_entry_id
_cod_related_entry_database
_cod_related_entry_code
1 ChemSpider 23375337
